data_7200697
loop_
_publ_author_name
'Wang, Ruiyao'
'Pellerin, Christian'
'Lebel, Olivier'

_publ_section_title
;
 Role of hydrogen bonding in the formation of glasses by small
 molecules: a triazine case study
;
_journal_issue 18
_journal_name_full 'Journal of Materials Chemistry'
_journal_page_first 2747
_journal_paper_doi 10.1039/b820294j
_journal_volume 19
_journal_year 2009
_chemical_formula_sum 'C20 H20 Cl N5.5'
_chemical_formula_weight 372.87
_chemical_name_systematic
;
?
;
_space_group_IT_number 11
_symmetry_cell_setting monoclinic
_symmetry_space_group_name_Hall '-P 2yb'
_symmetry_space_group_name_H-M 'P 1 21/m 1'
_atom_sites_solution_primary direct
_atom_sites_solution_secondary difmap
_audit_creation_method SHELXL-97
_cell_angle_alpha 90.00
_cell_angle_beta 96.178(2)
_cell_angle_gamma 90.00
_cell_formula_units_Z 4
_cell_length_a 5.9733(7)
_cell_length_b 30.794(4)
_cell_length_c 10.4696(12)
_cell_measurement_reflns_used 4031
_cell_measurement_temperature 180(2)
_cell_measurement_theta_max 25.41
_cell_measurement_theta_min 2.36
_cell_volume 1914.6(4)
_computing_cell_refinement 'Bruker SMART'
_computing_data_collection 'Bruker SMART'
_computing_data_reduction 'Bruker SAINT'
_computing_molecular_graphics 'Bruker SHELXTL'
_computing_publication_material 'Bruker SHELXTL'
_computing_structure_refinement 'SHELXL-97 (Sheldrick, 1997)'
_computing_structure_solution 'SHELXS-97 (Sheldrick, 1990)'
_diffrn_ambient_temperature 180(2)
_diffrn_measured_fraction_theta_full 0.999
_diffrn_measured_fraction_theta_max 0.999
_diffrn_measurement_device_type 'CCD area detector'
_diffrn_measurement_method 'phi and omega scans'
_diffrn_radiation_monochromator graphite
_diffrn_radiation_source 'fine-focus sealed tube'
_diffrn_radiation_type MoK\a
_diffrn_radiation_wavelength 0.71073
_diffrn_reflns_av_R_equivalents 0.0420
_diffrn_reflns_av_sigmaI/netI 0.0326
_diffrn_reflns_limit_h_max 7
_diffrn_reflns_limit_h_min -7
_diffrn_reflns_limit_k_max 37
_diffrn_reflns_limit_k_min -37
_diffrn_reflns_limit_l_max 12
_diffrn_reflns_limit_l_min -12
_diffrn_reflns_number 19889
_diffrn_reflns_theta_full 26.00
_diffrn_reflns_theta_max 26.00
_diffrn_reflns_theta_min 1.32
_exptl_absorpt_coefficient_mu 0.199
_exptl_absorpt_correction_T_max 0.9842
_exptl_absorpt_correction_T_min 0.9336
_exptl_absorpt_correction_type multi-scan
_exptl_crystal_colour colourless
_exptl_crystal_density_diffrn 1.088
_exptl_crystal_density_method 'not measured'
_exptl_crystal_description prism
_exptl_crystal_F_000 644
_exptl_crystal_size_max 0.35
_exptl_crystal_size_mid 0.15
_exptl_crystal_size_min 0.08
_refine_diff_density_max 0.505
_refine_diff_density_min -0.309
_refine_diff_density_rms 0.077
_refine_ls_extinction_method none
_refine_ls_goodness_of_fit_ref 1.100
_refine_ls_matrix_type full
_refine_ls_number_parameters 455
_refine_ls_number_reflns 3830
_refine_ls_number_restraints 2
_refine_ls_restrained_S_all 1.100
_refine_ls_R_factor_all 0.0998
_refine_ls_R_factor_gt 0.0808
_refine_ls_shift/su_max 0.001
_refine_ls_shift/su_mean 0.000
_refine_ls_structure_factor_coef Fsqd
_refine_ls_weighting_details 'calc w=1/[\s^2^(Fo^2^)+(0.1158P)^2^+2.7046P] where P=(Fo^2^+2Fc^2^)/3'
_refine_ls_weighting_scheme calc
_refine_ls_wR_factor_gt 0.2254
_refine_ls_wR_factor_ref 0.2403
_reflns_number_gt 2965
_reflns_number_total 3830
_reflns_threshold_expression >2sigma(I)
_cod_data_source_file b820294j.txt
_cod_data_source_block ol04
_cod_depositor_comments
;
The following automatic conversions were performed:
'_symmetry_cell_setting' value 'Monoclinic' changed to 'monoclinic'
according to '/home/saulius/struct/CIF-dictionaries/cif_core.dic'
dictionary named 'cif_core.dic' version 2.4.1 from 2010-06-29.

Automatic conversion script
Id: cif_fix_enum 1527 2010-12-29 10:47:43Z saulius 
;
_cod_original_sg_symbol_H-M P2(1)/m
_cod_original_formula_sum 'C20 H20 Cl N5.50'
_cod_database_code 7200697

loop_
_symmetry_equiv_pos_as_xyz
'x, y, z'
'-x, y+1/2, -z'
'-x, -y, -z'
'x, -y-1/2, z'

loop_
_atom_site_label
_atom_site_type_symbol
_atom_site_fract_x
_atom_site_fract_y
_atom_site_fract_z
_atom_site_U_iso_or_equiv
_atom_site_adp_type
_atom_site_occupancy
_atom_site_symmetry_multiplicity
_atom_site_calc_flag
_atom_site_refinement_flags
_atom_site_disorder_assembly
_atom_site_disorder_group
Cl1 Cl 0.0492(2) 0.17924(5) 0.18039(16) 0.0325(4) Uani 0.50 1 d P . .
Cl2 Cl 0.0573(2) 0.81952(5) 0.47876(15) 0.0306(4) Uani 0.50 1 d P . .
N1 N -0.1614(6) 0.2500 0.2560(3) 0.0284(8) Uani 1 2 d S . .
N2 N 0.0315(8) 0.31323(15) 0.3119(5) 0.0267(11) Uani 0.50 1 d P . .
N3 N 0.2391(5) 0.2500 0.2609(3) 0.0261(8) Uani 1 2 d S . .
N4 N -0.3567(8) 0.30807(15) 0.3015(5) 0.0272(11) Uani 0.50 1 d P . .
N5 N 0.4189(8) 0.31508(16) 0.3167(5) 0.0289(11) Uani 0.50 1 d P . .
N6 N -0.1475(5) 0.7500 0.3877(3) 0.0244(7) Uani 1 2 d S . .
N7 N 0.0470(8) 0.68924(16) 0.3130(5) 0.0264(11) Uani 0.50 1 d P . .
N8 N 0.2522(5) 0.7500 0.3932(3) 0.0262(8) Uani 1 2 d S . .
N9 N -0.3429(8) 0.69108(16) 0.3080(5) 0.0279(11) Uani 0.50 1 d P . .
N10 N 0.4373(8) 0.69479(16) 0.3139(5) 0.0277(11) Uani 0.50 1 d P . .
N11 N 0.0610(13) 0.7349(2) 0.0816(7) 0.067(2) Uani 0.50 1 d P . .
C1 C 0.0401(9) 0.23163(18) 0.2395(5) 0.0230(11) Uani 0.50 1 d P . .
C2 C -0.1555(9) 0.28967(18) 0.2909(6) 0.0242(12) Uani 0.50 1 d P . .
C3 C 0.2229(9) 0.29278(18) 0.2973(6) 0.0247(12) Uani 0.50 1 d P . .
C4 C -0.3886(9) 0.3536(2) 0.3239(6) 0.0259(12) Uani 0.50 1 d P . .
C5 C -0.5474(13) 0.3655(3) 0.4083(8) 0.0281(17) Uani 0.50 1 d P . .
C6 C -0.5934(13) 0.4094(3) 0.4281(6) 0.0291(14) Uani 0.50 1 d PD . .
C7 C -0.475(2) 0.4412(4) 0.3655(13) 0.024(3) Uani 0.50 1 d P . .
C8 C -0.3144(19) 0.4280(5) 0.2850(16) 0.029(3) Uani 0.50 1 d PD . .
C9 C -0.2736(12) 0.38469(19) 0.2625(6) 0.0281(13) Uani 0.50 1 d P . .
C10 C -0.7708(14) 0.4232(3) 0.5154(9) 0.0466(16) Uani 0.50 1 d PD . .
C11 C -0.1808(19) 0.4600(4) 0.2152(12) 0.0466(16) Uani 0.50 1 d PD . .
C12 C 0.4357(11) 0.3607(2) 0.3440(9) 0.0230(15) Uani 0.50 1 d P . .
C13 C 0.3011(10) 0.3804(2) 0.4268(6) 0.0292(13) Uani 0.50 1 d P . .
C14 C 0.3137(14) 0.4253(3) 0.4484(8) 0.0327(16) Uani 0.50 1 d P . .
C15 C 0.472(3) 0.4501(6) 0.3892(18) 0.040(4) Uani 0.50 1 d P . .
C16 C 0.609(2) 0.4305(5) 0.3042(17) 0.033(3) Uani 0.50 1 d P . .
C17 C 0.5875(12) 0.3847(2) 0.2816(7) 0.0314(14) Uani 0.50 1 d P . .
C18 C 0.1693(13) 0.4472(3) 0.5384(8) 0.0431(15) Uani 0.50 1 d P . .
C19 C 0.7724(19) 0.4597(4) 0.2366(12) 0.0431(15) Uani 0.50 1 d P . .
C20 C 0.0553(9) 0.76794(18) 0.4127(5) 0.0226(11) Uani 0.50 1 d P . .
C21 C -0.1412(9) 0.71003(18) 0.3353(6) 0.0241(12) Uani 0.50 1 d P . .
C22 C 0.2369(9) 0.71159(19) 0.3400(6) 0.0245(12) Uani 0.50 1 d P . .
C23 C -0.3893(14) 0.6510(2) 0.2418(9) 0.0271(13) Uani 0.50 1 d P . .
C24 C -0.5681(15) 0.6261(3) 0.2751(8) 0.0274(18) Uani 0.50 1 d P . .
C25 C -0.621(5) 0.5865(11) 0.2173(18) 0.031(4) Uani 0.50 1 d P . .
C26 C -0.505(3) 0.5733(6) 0.1140(19) 0.031(3) Uani 0.50 1 d P . .
C27 C -0.328(2) 0.5983(4) 0.0784(9) 0.029(2) Uani 0.50 1 d P . .
C28 C -0.2684(13) 0.6372(4) 0.1395(9) 0.0269(15) Uani 0.50 1 d P . .
C29 C -0.8073(13) 0.5583(3) 0.2566(9) 0.0474(18) Uani 0.50 1 d P . .
C30 C -0.1963(12) 0.5852(2) -0.0346(7) 0.0389(16) Uani 0.50 1 d P . .
C31 C 0.4667(13) 0.6557(2) 0.2415(6) 0.0262(13) Uani 0.50 1 d P . .
C32 C 0.3383(15) 0.6188(3) 0.2500(10) 0.032(2) Uani 0.50 1 d P . .
C33 C 0.383(5) 0.5830(10) 0.1790(18) 0.029(4) Uani 0.50 1 d P . .
C34 C 0.554(2) 0.5835(5) 0.1009(17) 0.030(3) Uani 0.50 1 d P . .
C35 C 0.6854(17) 0.6203(5) 0.0895(10) 0.033(2) Uani 0.50 1 d P . .
C36 C 0.6435(14) 0.6566(3) 0.1649(10) 0.0308(14) Uani 0.50 1 d P . .
C37 C 0.2454(14) 0.5410(2) 0.1918(10) 0.050(2) Uani 0.50 1 d P . .
C38 C 0.8657(13) 0.6225(3) -0.0002(7) 0.0473(18) Uani 0.50 1 d P . .
C39 C 0.2392(14) 0.7363(2) 0.0525(6) 0.045(2) Uani 0.50 1 d PD . .
C40A C 0.470(5) 0.7500 0.023(12) 0.052(6) Uani 0.24(19) 2 d SPD . 1
C40B C 0.473(3) 0.736(3) 0.0112(18) 0.052(6) Uani 0.38(9) 1 d PD . 2

loop_
_atom_site_aniso_label
_atom_site_aniso_U_11
_atom_site_aniso_U_22
_atom_site_aniso_U_33
_atom_site_aniso_U_23
_atom_site_aniso_U_13
_atom_site_aniso_U_12
Cl1 0.0262(7) 0.0229(7) 0.0494(9) -0.0085(6) 0.0093(6) -0.0009(6)
Cl2 0.0256(7) 0.0252(7) 0.0427(9) -0.0054(6) 0.0116(6) -0.0011(6)
N1 0.0192(17) 0.034(2) 0.033(2) 0.000 0.0063(14) 0.000
N2 0.018(2) 0.024(2) 0.038(3) -0.002(2) 0.002(2) 0.0004(19)
N3 0.0192(17) 0.0227(17) 0.037(2) 0.000 0.0047(14) 0.000
N4 0.022(2) 0.023(2) 0.038(3) -0.001(2) 0.008(2) 0.0023(19)
N5 0.020(2) 0.025(3) 0.042(3) -0.002(2) 0.002(2) -0.0012(19)
N6 0.0184(16) 0.0255(17) 0.0305(18) 0.000 0.0081(13) 0.000
N7 0.016(2) 0.026(3) 0.038(3) 0.000(2) 0.006(2) 0.0039(19)
N8 0.0169(16) 0.0326(19) 0.0295(18) 0.000 0.0045(13) 0.000
N9 0.021(2) 0.030(3) 0.033(3) -0.002(2) 0.004(2) -0.005(2)
N10 0.019(2) 0.026(3) 0.039(3) -0.002(2) 0.009(2) 0.0037(19)
N11 0.069(5) 0.078(6) 0.056(4) -0.005(3) 0.019(4) -0.015(4)
C1 0.019(3) 0.021(2) 0.029(3) -0.002(2) 0.003(2) 0.002(2)
C2 0.016(3) 0.025(3) 0.031(3) 0.000(2) 0.001(2) 0.001(2)
C3 0.018(3) 0.019(3) 0.036(3) -0.002(2) -0.001(2) -0.001(2)
C4 0.019(3) 0.026(3) 0.033(3) 0.000(3) 0.003(2) 0.001(2)
C5 0.027(4) 0.031(4) 0.028(4) -0.005(4) 0.009(4) 0.000(3)
C6 0.029(4) 0.028(4) 0.030(3) -0.001(3) 0.002(3) 0.000(3)
C7 0.028(8) 0.016(5) 0.028(7) -0.004(4) 0.008(5) -0.002(4)
C8 0.032(7) 0.028(4) 0.028(5) -0.005(3) 0.005(5) 0.009(6)
C9 0.022(3) 0.026(3) 0.037(4) 0.006(3) 0.007(3) 0.004(2)
C10 0.040(4) 0.055(4) 0.050(4) -0.001(3) 0.025(3) 0.006(3)
C11 0.040(4) 0.055(4) 0.050(4) -0.001(3) 0.025(3) 0.006(3)
C12 0.018(3) 0.016(3) 0.035(4) 0.000(3) 0.003(3) 0.002(2)
C13 0.022(3) 0.037(4) 0.028(3) -0.002(3) 0.003(2) 0.002(3)
C14 0.024(4) 0.029(4) 0.043(4) -0.009(3) -0.003(3) 0.004(3)
C15 0.031(7) 0.056(9) 0.037(6) -0.010(5) 0.013(4) 0.006(5)
C16 0.033(8) 0.024(5) 0.044(8) 0.000(5) 0.008(6) 0.007(6)
C17 0.023(4) 0.030(4) 0.042(4) -0.004(3) 0.009(3) 0.001(3)
C18 0.040(3) 0.042(3) 0.051(4) -0.013(3) 0.023(3) 0.008(3)
C19 0.040(3) 0.042(3) 0.051(4) -0.013(3) 0.023(3) 0.008(3)
C20 0.019(3) 0.024(2) 0.025(3) -0.001(2) 0.003(2) -0.001(2)
C21 0.016(3) 0.026(3) 0.031(3) 0.002(2) 0.006(2) 0.000(2)
C22 0.013(2) 0.029(3) 0.031(3) 0.003(2) 0.003(2) 0.002(2)
C23 0.021(4) 0.028(3) 0.035(4) -0.005(3) 0.011(3) -0.003(3)
C24 0.023(4) 0.028(5) 0.032(4) -0.004(3) 0.005(4) -0.003(4)
C25 0.023(5) 0.039(8) 0.030(10) 0.005(8) 0.003(8) -0.003(5)
C26 0.014(7) 0.030(7) 0.048(6) 0.000(5) -0.003(6) -0.014(4)
C27 0.026(5) 0.032(5) 0.026(4) -0.005(4) -0.004(3) 0.004(6)
C28 0.022(4) 0.031(5) 0.029(4) -0.001(3) 0.008(3) 0.005(4)
C29 0.036(4) 0.045(5) 0.063(5) 0.003(4) 0.015(4) -0.017(3)
C30 0.040(4) 0.041(4) 0.037(4) -0.012(3) 0.012(3) 0.001(3)
C31 0.018(4) 0.027(4) 0.035(4) -0.003(3) 0.006(3) 0.001(3)
C32 0.028(5) 0.022(5) 0.046(5) 0.000(3) 0.001(4) 0.000(4)
C33 0.025(5) 0.029(6) 0.032(10) 0.003(8) 0.005(9) 0.006(4)
C34 0.009(7) 0.032(9) 0.049(6) -0.014(6) 0.005(6) -0.007(5)
C35 0.029(5) 0.041(7) 0.030(5) -0.010(5) 0.007(3) 0.002(6)
C36 0.017(4) 0.035(4) 0.041(5) -0.003(4) 0.007(3) 0.000(3)
C37 0.048(5) 0.026(4) 0.076(6) -0.007(4) 0.012(4) 0.003(3)
C38 0.040(4) 0.059(5) 0.045(4) -0.005(4) 0.015(3) 0.005(3)
C39 0.057(4) 0.052(5) 0.026(3) -0.001(3) 0.002(3) -0.006(3)
C40A 0.048(4) 0.07(2) 0.043(6) 0.000 0.012(3) 0.000
C40B 0.048(4) 0.07(2) 0.043(6) 0.000 0.012(3) 0.000

loop_
_atom_type_symbol
_atom_type_description
_atom_type_scat_dispersion_real
_atom_type_scat_dispersion_imag
_atom_type_scat_source
C C 0.0033 0.0016 'International Tables Vol C Tables 4.2.6.8 and 6.1.1.4'
H H 0.0000 0.0000 'International Tables Vol C Tables 4.2.6.8 and 6.1.1.4'
N N 0.0061 0.0033 'International Tables Vol C Tables 4.2.6.8 and 6.1.1.4'
Cl Cl 0.1484 0.1585 'International Tables Vol C Tables 4.2.6.8 and 6.1.1.4'

loop_
_geom_angle_atom_site_label_1
_geom_angle_atom_site_label_2
_geom_angle_atom_site_label_3
_geom_angle
_geom_angle_site_symmetry_1
_geom_angle_site_symmetry_3
_geom_angle_publ_flag
C2 N1 C1 116.0(4) . . ?
C3 N2 C2 116.1(5) . . ?
C1 N3 C3 111.7(4) . . ?
C2 N4 C4 124.0(5) . . ?
C3 N5 C12 124.6(5) . . ?
C20 N6 C21 113.2(4) . . ?
C22 N7 C21 115.4(5) . . ?
C22 N8 C20 114.7(4) . . ?
C21 N9 C23 127.1(6) . . ?
C22 N10 C31 125.6(6) . . ?
N3 C1 N1 126.7(4) . . ?
N3 C1 Cl1 113.5(4) . . ?
N1 C1 Cl1 119.7(4) . . ?
N1 C2 N2 124.6(5) . . ?
N1 C2 N4 115.5(5) . . ?
N2 C2 N4 119.9(5) . . ?
N2 C3 N5 118.9(5) . . ?
N2 C3 N3 124.9(5) . . ?
N5 C3 N3 116.2(5) . . ?
C9 C4 C5 120.8(6) . . ?
C9 C4 N4 121.4(5) . . ?
C5 C4 N4 117.8(6) . . ?
C6 C5 C4 120.0(7) . . ?
C5 C6 C7 119.0(8) . . ?
C5 C6 C10 121.1(7) . . ?
C7 C6 C10 119.9(8) . . ?
C8 C7 C6 119.1(10) . . ?
C9 C8 C7 121.9(11) . . ?
C9 C8 C11 116.0(10) . . ?
C7 C8 C11 122.2(12) . . ?
C4 C9 C8 119.1(8) . . ?
C13 C12 C17 120.8(6) . . ?
C13 C12 N5 121.5(6) . . ?
C17 C12 N5 117.7(7) . . ?
C12 C13 C14 120.6(7) . . ?
C13 C14 C15 119.3(10) . . ?
C13 C14 C18 121.2(7) . . ?
C15 C14 C18 119.5(8) . . ?
C16 C15 C14 120.7(15) . . ?
C15 C16 C17 118.5(13) . . ?
C15 C16 C19 118.6(14) . . ?
C17 C16 C19 122.9(12) . . ?
C12 C17 C16 120.0(9) . . ?
N6 C20 N8 126.6(4) . . ?
N6 C20 Cl2 115.2(4) . . ?
N8 C20 Cl2 118.2(4) . . ?
N7 C21 N9 120.5(5) . . ?
N7 C21 N6 124.7(5) . . ?
N9 C21 N6 114.8(5) . . ?
N8 C22 N7 125.3(5) . . ?
N8 C22 N10 114.1(5) . . ?
N7 C22 N10 120.7(5) . . ?
C24 C23 C28 119.3(7) . . ?
C24 C23 N9 118.1(8) . . ?
C28 C23 N9 122.5(8) . . ?
C25 C24 C23 121.6(13) . . ?
C24 C25 C26 119(2) . . ?
C24 C25 C29 122.2(17) . . ?
C26 C25 C29 119(2) . . ?
C27 C26 C25 120(2) . . ?
C28 C27 C26 121.3(15) . . ?
C28 C27 C30 117.0(11) . . ?
C26 C27 C30 121.6(15) . . ?
C27 C28 C23 118.8(8) . . ?
C32 C31 C36 120.9(7) . . ?
C32 C31 N10 123.6(7) . . ?
C36 C31 N10 115.4(7) . . ?
C33 C32 C31 119.1(14) . . ?
C32 C33 C34 121(3) . . ?
C32 C33 C37 119.2(17) . . ?
C34 C33 C37 120(2) . . ?
C33 C34 C35 122(2) . . ?
C34 C35 C36 117.5(11) . . ?
C34 C35 C38 122.8(13) . . ?
C36 C35 C38 119.7(12) . . ?
C31 C36 C35 120.0(7) . . ?
N11 C39 C40A 165.4(15) . . ?
N11 C39 C40B 177(3) . . ?
C40A C39 C40B 17.1(18) . . ?

loop_
_geom_bond_atom_site_label_1
_geom_bond_atom_site_label_2
_geom_bond_distance
_geom_bond_site_symmetry_2
_geom_bond_publ_flag
Cl1 C1 1.731(6) . ?
Cl2 C20 1.732(6) . ?
N1 C2 1.275(6) . ?
N1 C1 1.357(6) . ?
N2 C3 1.329(7) . ?
N2 C2 1.330(7) . ?
N3 C1 1.314(6) . ?
N3 C3 1.378(6) . ?
N4 C2 1.344(7) . ?
N4 C4 1.437(8) . ?
N5 C3 1.353(7) . ?
N5 C12 1.434(9) . ?
N6 C20 1.331(6) . ?
N6 C21 1.350(6) . ?
N7 C22 1.331(7) . ?
N7 C21 1.336(7) . ?
N8 C22 1.307(6) . ?
N8 C20 1.334(6) . ?
N9 C21 1.342(7) . ?
N9 C23 1.427(8) . ?
N10 C22 1.358(7) . ?
N10 C31 1.442(8) . ?
N11 C39 1.139(10) . ?
C4 C9 1.378(9) . ?
C4 C5 1.413(10) . ?
C5 C6 1.398(12) . ?
C6 C7 1.410(16) . ?
C6 C10 1.533(10) . ?
C7 C8 1.403(11) . ?
C8 C9 1.380(18) . ?
C8 C11 1.507(15) . ?
C12 C13 1.385(10) . ?
C12 C17 1.388(10) . ?
C13 C14 1.401(10) . ?
C14 C15 1.41(2) . ?
C14 C18 1.503(11) . ?
C15 C16 1.406(13) . ?
C16 C17 1.433(17) . ?
C16 C19 1.552(16) . ?
C23 C24 1.390(12) . ?
C23 C28 1.421(11) . ?
C24 C25 1.38(3) . ?
C25 C26 1.41(3) . ?
C25 C29 1.50(3) . ?
C26 C27 1.392(13) . ?
C27 C28 1.386(12) . ?
C27 C30 1.544(12) . ?
C31 C32 1.380(11) . ?
C31 C36 1.393(11) . ?
C32 C33 1.37(3) . ?
C33 C34 1.37(3) . ?
C33 C37 1.54(3) . ?
C34 C35 1.391(14) . ?
C35 C36 1.408(13) . ?
C35 C38 1.505(12) . ?
C39 C40A 1.50(3) . ?
C39 C40B 1.505(17) . ?

loop_
_geom_torsion_atom_site_label_1
_geom_torsion_atom_site_label_2
_geom_torsion_atom_site_label_3
_geom_torsion_atom_site_label_4
_geom_torsion
_geom_torsion_site_symmetry_1
_geom_torsion_site_symmetry_2
_geom_torsion_site_symmetry_3
_geom_torsion_site_symmetry_4
_geom_torsion_publ_flag
C3 N3 C1 N1 -3.3(8) . . . . ?
C3 N3 C1 Cl1 174.8(4) . . . . ?
C2 N1 C1 N3 2.9(8) . . . . ?
C2 N1 C1 Cl1 -175.1(4) . . . . ?
C2 N1 C1 Cl1 40.9(5) 4_565 . . . ?
C1 N1 C1 Cl1 -156.8(3) 4_565 . . . ?
C1 N1 C2 N2 -0.2(8) . . . . ?
C1 N1 C2 N4 177.3(5) . . . . ?
C3 N2 C2 N1 -1.5(9) . . . . ?
C3 N2 C2 N4 -178.9(5) . . . . ?
C4 N4 C2 N1 -171.9(5) . . . . ?
C4 N4 C2 N2 5.7(9) . . . . ?
C2 N2 C3 N5 179.6(5) . . . . ?
C2 N2 C3 N3 1.0(9) . . . . ?
C12 N5 C3 N2 -4.3(10) . . . . ?
C1 N3 C3 N2 1.2(8) . . . . ?
C1 N3 C3 N5 -177.5(5) . . . . ?
C2 N4 C4 C9 41.2(9) . . . . ?
C2 N4 C4 C5 -140.7(7) . . . . ?
C9 C4 C5 C6 1.5(11) . . . . ?
N4 C4 C5 C6 -176.6(6) . . . . ?
C4 C5 C6 C7 -1.7(13) . . . . ?
C4 C5 C6 C10 177.8(7) . . . . ?
C5 C6 C7 C8 0.1(16) . . . . ?
C10 C6 C7 C8 -179.4(11) . . . . ?
C6 C7 C8 C9 2(2) . . . . ?
C6 C7 C8 C11 -179.8(13) . . . . ?
C5 C4 C9 C8 0.4(12) . . . . ?
N4 C4 C9 C8 178.4(9) . . . . ?
C7 C8 C9 C4 -2.0(17) . . . . ?
C11 C8 C9 C4 179.5(10) . . . . ?
C3 N5 C12 C17 -137.2(7) . . . . ?
C17 C12 C13 C14 0.6(11) . . . . ?
N5 C12 C13 C14 -177.4(6) . . . . ?
C12 C13 C14 C15 -2.8(13) . . . . ?
C12 C13 C14 C18 -179.7(7) . . . . ?
C13 C14 C15 C16 3(2) . . . . ?
C18 C14 C15 C16 -179.8(13) . . . . ?
C14 C15 C16 C17 -1(2) . . . . ?
C14 C15 C16 C19 177.0(14) . . . . ?
C13 C12 C17 C16 1.1(13) . . . . ?
N5 C12 C17 C16 179.2(9) . . . . ?
C15 C16 C17 C12 -0.7(19) . . . . ?
C19 C16 C17 C12 -179.1(11) . . . . ?
C21 N6 C20 N8 -1.3(7) . . . . ?
C21 N6 C20 Cl2 179.5(4) . . . . ?
C22 N8 C20 N6 2.6(8) . . . . ?
C22 N8 C20 Cl2 -178.3(4) . . . . ?
C22 N7 C21 N9 178.0(5) . . . . ?
C22 N7 C21 N6 -3.4(8) . . . . ?
C23 N9 C21 N7 -7.6(10) . . . . ?
C23 N9 C21 N6 173.7(6) . . . . ?
C20 N6 C21 N7 1.8(8) . . . . ?
C20 N6 C21 N9 -179.6(5) . . . . ?
C20 N8 C22 N7 -4.4(8) . . . . ?
C20 N8 C22 N10 176.4(5) . . . . ?
C21 N7 C22 N8 4.8(9) . . . . ?
C21 N7 C22 N10 -176.0(5) . . . . ?
C31 N10 C22 N8 -171.9(5) . . . . ?
C31 N10 C22 N7 8.9(9) . . . . ?
C21 N9 C23 C24 148.4(7) . . . . ?
C21 N9 C23 C28 -35.1(11) . . . . ?
C28 C23 C24 C25 4.7(19) . . . . ?
N9 C23 C24 C25 -178.7(16) . . . . ?
C23 C24 C25 C26 -6(3) . . . . ?
C23 C24 C25 C29 177.1(15) . . . . ?
C24 C25 C26 C27 5(3) . . . . ?
C29 C25 C26 C27 -178.1(17) . . . . ?
C25 C26 C27 C28 -3(2) . . . . ?
C25 C26 C27 C30 -179.8(17) . . . . ?
C26 C27 C28 C23 1.2(15) . . . . ?
C30 C27 C28 C23 178.4(7) . . . . ?
C24 C23 C28 C27 -2.1(12) . . . . ?
N9 C23 C28 C27 -178.5(7) . . . . ?
C22 N10 C31 C32 -38.5(10) . . . . ?
C22 N10 C31 C36 144.4(7) . . . . ?
C36 C31 C32 C33 -1.7(17) . . . . ?
N10 C31 C32 C33 -178.6(14) . . . . ?
C31 C32 C33 C34 0(3) . . . . ?
C31 C32 C33 C37 177.9(13) . . . . ?
C32 C33 C34 C35 -1(3) . . . . ?
C37 C33 C34 C35 -178.3(15) . . . . ?
C33 C34 C35 C36 3(2) . . . . ?
C33 C34 C35 C38 -176.8(16) . . . . ?
C32 C31 C36 C35 3.4(12) . . . . ?
N10 C31 C36 C35 -179.4(7) . . . . ?
C34 C35 C36 C31 -3.8(14) . . . . ?
C38 C35 C36 C31 175.6(7) . . . . ?
